data_2207105
loop_
_publ_author_name
'Chen, Zi-Lu'
'Li, Shi-Bing'
'Qiu, Zhi-Hui'
'Zeng, Qing-Fen'
'Liang, Fu-Pei'

_publ_section_title
;
 Hexaaquamanganese(II) dichloride bis(hexamethylenetetramine)
 tetrahydrate
;
_journal_coeditor_code XU6047
_journal_issue 10
_journal_name_full 'Acta Crystallographica Section E'
_journal_page_first m1931
_journal_page_last m1932
_journal_paper_doi 10.1107/S1600536805027571
_journal_volume 61
_journal_year 2005
_chemical_formula_iupac '[Mn (H2 O)6] Cl2 , 2C6 H12 N4 , 4H2 O'
_chemical_formula_moiety 'H12 Mn O6 2+ , 2Cl - , 2C6 H12 N4 , 4H2 O'
_chemical_formula_sum 'C12 H44 Cl2 Mn N8 O10'
_chemical_formula_weight 586.39
_chemical_name_systematic
;
Hexaaquamanganese(II) dichloride bis(hexamethylenetetraamine) tetrahydrate
;
_space_group_IT_number 2
_symmetry_cell_setting triclinic
_symmetry_space_group_name_Hall '-P 1'
_symmetry_space_group_name_H-M 'P -1'
_atom_sites_solution_hydrogens geom
_atom_sites_solution_primary direct
_atom_sites_solution_secondary difmap
_audit_creation_method SHELXL97
_cell_angle_alpha 119.477(4)
_cell_angle_beta 101.018(5)
_cell_angle_gamma 94.140(5)
_cell_formula_units_Z 1
_cell_length_a 9.337(3)
_cell_length_b 9.531(2)
_cell_length_c 9.538(2)
_cell_measurement_reflns_used 1215
_cell_measurement_temperature 294(2)
_cell_measurement_theta_max 24.6
_cell_measurement_theta_min 2.3
_cell_volume 711.4(3)
_computing_cell_refinement 'SAINT (Bruker, 1998)'
_computing_data_collection 'SMART (Bruker, 1998)'
_computing_data_reduction SAINT
_computing_molecular_graphics 'SHELXTL (Bruker, 1997)'
_computing_publication_material SHELXTL
_computing_structure_refinement 'SHELXL97 (Sheldrick, 1997)'
_computing_structure_solution 'SHELXS97 (Sheldrick, 1997)'
_diffrn_ambient_temperature 294(2)
_diffrn_measured_fraction_theta_full 0.99
_diffrn_measured_fraction_theta_max 0.99
_diffrn_measurement_device_type 'Bruker SMART CCD area-detector'
_diffrn_measurement_method '\f and \w'
_diffrn_radiation_monochromator graphite
_diffrn_radiation_source 'fine-focus sealed tube'
_diffrn_radiation_type MoK\a
_diffrn_radiation_wavelength 0.71073
_diffrn_reflns_av_R_equivalents 0.025
_diffrn_reflns_av_sigmaI/netI 0.058
_diffrn_reflns_limit_h_max 10
_diffrn_reflns_limit_h_min -11
_diffrn_reflns_limit_k_max 11
_diffrn_reflns_limit_k_min -10
_diffrn_reflns_limit_l_max 8
_diffrn_reflns_limit_l_min -11
_diffrn_reflns_number 4034
_diffrn_reflns_theta_full 26.4
_diffrn_reflns_theta_max 26.4
_diffrn_reflns_theta_min 2.3
_diffrn_standards_decay_% 0
_diffrn_standards_interval_count 0
_diffrn_standards_interval_time 0
_diffrn_standards_number 0
_exptl_absorpt_coefficient_mu 0.706
_exptl_absorpt_correction_T_max 0.893
_exptl_absorpt_correction_T_min 0.840
_exptl_absorpt_correction_type multi-scan
_exptl_absorpt_process_details '(SADABS; Bruker, 1998)'
_exptl_crystal_colour 'pale yellow'
_exptl_crystal_density_diffrn 1.369
_exptl_crystal_density_method 'not measured'
_exptl_crystal_description block
_exptl_crystal_F_000 311
_exptl_crystal_size_max 0.22
_exptl_crystal_size_mid 0.18
_exptl_crystal_size_min 0.16
_refine_diff_density_max 0.28
_refine_diff_density_min -0.27
_refine_ls_extinction_method none
_refine_ls_goodness_of_fit_ref 1.038
_refine_ls_hydrogen_treatment constr
_refine_ls_matrix_type full
_refine_ls_number_parameters 151
_refine_ls_number_reflns 2850
_refine_ls_number_restraints 0
_refine_ls_restrained_S_all 1.038
_refine_ls_R_factor_all 0.074
_refine_ls_R_factor_gt 0.042
_refine_ls_shift/su_max 0.000
_refine_ls_shift/su_mean 0.000
_refine_ls_structure_factor_coef Fsqd
_refine_ls_weighting_details 'calc w = 1/[\s^2^(Fo^2^)+(0.0517P)^2^] where P = (Fo^2^+2Fc^2^)/3'
_refine_ls_weighting_scheme calc
_refine_ls_wR_factor_gt 0.096
_refine_ls_wR_factor_ref 0.111
_reflns_number_gt 1975
_reflns_number_total 2850
_reflns_threshold_expression I>2\s(I)
_cod_data_source_file xu6047.cif
_cod_data_source_block I
_cod_depositor_comments
;
The following automatic conversions were performed:
'_symmetry_cell_setting' value 'Triclinic' changed to 'triclinic'
according to '/home/saulius/struct/CIF-dictionaries/cif_core.dic'
dictionary named 'cif_core.dic' version 2.4.1 from 2010-06-29.

Automatic conversion script
Id: cif_fix_enum 1527 2010-12-29 10:47:43Z saulius 

The following automatic conversions were performed:

'_symmetry_cell_setting' value 'Triclinic' changed to 'triclinic'
according to /home/saulius/struct/CIF-dictionaries/cif_core.dic
dictionary named 'cif_core.dic' version 2.4.1 from 2010-06-29.

Automatic conversion script
Id: cif_fix_values 1715 2011-07-08 13:25:40Z adriana 
;
_cod_original_cell_volume 711.5(3)
_cod_database_code 2207105

loop_
_symmetry_equiv_pos_as_xyz
'x, y, z'
'-x, -y, -z'

loop_
_atom_site_label
_atom_site_fract_x
_atom_site_fract_y
_atom_site_fract_z
_atom_site_U_iso_or_equiv
_atom_site_adp_type
_atom_site_calc_flag
_atom_site_refinement_flags
_atom_site_occupancy
_atom_site_type_symbol
Mn 0.5000 0.5000 0.5000 0.03063(18) Uani d S 1 Mn
Cl 0.81455(9) 0.06236(10) 0.32135(10) 0.0601(3) Uani d . 1 Cl
N1 0.6664(3) 0.0410(3) 0.8491(3) 0.0384(6) Uani d . 1 N
N2 0.6603(3) 0.3259(3) 1.0453(3) 0.0369(5) Uani d . 1 N
N3 0.6652(2) 0.2412(3) 0.7604(3) 0.0357(5) Uani d . 1 N
N4 0.8857(2) 0.2548(3) 0.9556(3) 0.0390(6) Uani d . 1 N
O1 0.6255(2) 0.5573(2) 0.3598(2) 0.0462(5) Uani d . 1 O
H1C 0.7148 0.6405 0.4000 0.069 Uiso d R 1 H
H1D 0.6341 0.4855 0.2575 0.069 Uiso d R 1 H
O2 0.6263(2) 0.7040(2) 0.7362(2) 0.0504(6) Uani d . 1 O
H2C 0.6201 0.8057 0.7599 0.076 Uiso d R 1 H
H2D 0.6795 0.7012 0.8204 0.076 Uiso d R 1 H
O3 0.6372(2) 0.3333(3) 0.5208(2) 0.0545(6) Uani d . 1 O
H3C 0.6914 0.2776 0.4647 0.082 Uiso d R 1 H
H3D 0.6393 0.2991 0.5866 0.082 Uiso d R 1 H
O4 0.8039(2) 0.7197(2) 1.0046(2) 0.0502(5) Uani d . 1 O
H4C 0.7856 0.8207 1.0842 0.075 Uiso d R 1 H
H4D 0.8979 0.7228 1.0016 0.075 Uiso d R 1 H
O5 0.8512(3) 0.8047(3) 0.4465(3) 0.0850(9) Uani d . 1 O
H5C 0.8409 0.8754 0.4055 0.127 Uiso d R 1 H
H5D 0.9363 0.8478 0.5201 0.127 Uiso d R 1 H
C1 0.6090(3) 0.1522(3) 0.9890(3) 0.0400(7) Uani d . 1 C
H1A 0.6415 0.1349 1.0812 0.048 Uiso calc R 1 H
H1B 0.5012 0.1265 0.9551 0.048 Uiso calc R 1 H
C2 0.6077(3) 0.3474(3) 0.9030(3) 0.0398(7) Uani d . 1 C
H2A 0.6394 0.4613 0.9371 0.048 Uiso calc R 1 H
H2B 0.4998 0.3220 0.8690 0.048 Uiso calc R 1 H
C3 0.6145(3) 0.0698(3) 0.7107(3) 0.0400(7) Uani d . 1 C
H3A 0.6517 -0.0022 0.6169 0.048 Uiso calc R 1 H
H3B 0.5067 0.0431 0.6750 0.048 Uiso calc R 1 H
C4 0.8232(3) 0.3615(4) 1.0938(3) 0.0428(7) Uani d . 1 C
H4A 0.8583 0.3464 1.1871 0.051 Uiso calc R 1 H
H4B 0.8584 0.4754 1.1303 0.051 Uiso calc R 1 H
C5 0.8291(3) 0.0828(3) 0.9014(4) 0.0438(7) Uani d . 1 C
H5A 0.8680 0.0107 0.8092 0.053 Uiso calc R 1 H
H5B 0.8647 0.0646 0.9924 0.053 Uiso calc R 1 H
C6 0.8291(3) 0.2793(4) 0.8161(3) 0.0425(7) Uani d . 1 C
H6A 0.8685 0.2097 0.7233 0.051 Uiso calc R 1 H
H6B 0.8641 0.3926 0.8502 0.051 Uiso calc R 1 H

loop_
_atom_site_aniso_label
_atom_site_aniso_U_11
_atom_site_aniso_U_22
_atom_site_aniso_U_33
_atom_site_aniso_U_12
_atom_site_aniso_U_13
_atom_site_aniso_U_23
Mn 0.0398(4) 0.0265(3) 0.0278(3) 0.0094(3) 0.0106(3) 0.0147(3)
Cl 0.0645(6) 0.0589(5) 0.0519(5) 0.0294(4) 0.0167(4) 0.0222(4)
N1 0.0468(15) 0.0290(12) 0.0361(12) 0.0069(11) 0.0053(11) 0.0164(10)
N2 0.0429(14) 0.0332(13) 0.0342(12) 0.0074(11) 0.0156(11) 0.0151(10)
N3 0.0404(14) 0.0400(13) 0.0363(12) 0.0145(11) 0.0154(10) 0.0239(11)
N4 0.0351(13) 0.0395(14) 0.0387(13) 0.0084(11) 0.0091(10) 0.0175(11)
O1 0.0568(13) 0.0406(12) 0.0372(10) 0.0003(10) 0.0224(9) 0.0148(9)
O2 0.0725(15) 0.0274(11) 0.0357(11) 0.0040(10) -0.0072(10) 0.0130(9)
O3 0.0804(16) 0.0651(15) 0.0563(13) 0.0499(12) 0.0410(12) 0.0466(12)
O4 0.0405(12) 0.0491(13) 0.0502(12) 0.0088(10) 0.0041(9) 0.0205(10)
O5 0.0710(18) 0.084(2) 0.100(2) -0.0210(15) -0.0019(15) 0.0605(17)
C1 0.0472(18) 0.0367(16) 0.0407(16) 0.0042(13) 0.0107(13) 0.0240(14)
C2 0.0462(18) 0.0337(15) 0.0491(17) 0.0161(13) 0.0212(14) 0.0243(14)
C3 0.0469(18) 0.0373(16) 0.0318(14) 0.0123(13) 0.0078(12) 0.0152(13)
C4 0.0451(18) 0.0371(17) 0.0361(15) 0.0023(14) 0.0100(13) 0.0126(13)
C5 0.0502(19) 0.0420(17) 0.0429(16) 0.0206(14) 0.0099(14) 0.0239(14)
C6 0.0494(18) 0.0432(17) 0.0458(17) 0.0163(14) 0.0264(14) 0.0253(14)

loop_
_atom_type_symbol
_atom_type_description
_atom_type_scat_dispersion_real
_atom_type_scat_dispersion_imag
_atom_type_scat_source
C C 0.0033 0.0016 'International Tables Vol C Tables 4.2.6.8 and 6.1.1.4'
H H 0.0000 0.0000 'International Tables Vol C Tables 4.2.6.8 and 6.1.1.4'
N N 0.0061 0.0033 'International Tables Vol C Tables 4.2.6.8 and 6.1.1.4'
O O 0.0106 0.0060 'International Tables Vol C Tables 4.2.6.8 and 6.1.1.4'
Cl Cl 0.1484 0.1585 'International Tables Vol C Tables 4.2.6.8 and 6.1.1.4'
Mn Mn 0.3368 0.7283 'International Tables Vol C Tables 4.2.6.8 and 6.1.1.4'

loop_
_geom_angle_atom_site_label_1
_geom_angle_atom_site_label_2
_geom_angle_atom_site_label_3
_geom_angle_site_symmetry_1
_geom_angle_site_symmetry_3
_geom_angle
O2 Mn O2 2_666 . 180.0
O2 Mn O1 2_666 . 86.17(8)
O2 Mn O1 . . 93.83(8)
O2 Mn O1 2_666 2_666 93.83(8)
O2 Mn O1 . 2_666 86.17(8)
O1 Mn O1 . 2_666 180.0000(10)
O2 Mn O3 2_666 . 87.53(8)
O2 Mn O3 . . 92.47(8)
O1 Mn O3 . . 94.45(8)
O1 Mn O3 2_666 . 85.55(8)
O2 Mn O3 2_666 2_666 92.47(8)
O2 Mn O3 . 2_666 87.53(8)
O1 Mn O3 . 2_666 85.55(8)
O1 Mn O3 2_666 2_666 94.45(8)
O3 Mn O3 . 2_666 180.0000(10)
C5 N1 C1 . . 108.6(2)
C5 N1 C3 . . 108.3(2)
C1 N1 C3 . . 107.9(2)
C4 N2 C2 . . 108.9(2)
C4 N2 C1 . . 108.3(2)
C2 N2 C1 . . 107.6(2)
C3 N3 C2 . . 108.1(2)
C3 N3 C6 . . 108.2(2)
C2 N3 C6 . . 108.3(2)
C6 N4 C5 . . 108.0(2)
C6 N4 C4 . . 107.7(2)
C5 N4 C4 . . 108.0(2)
Mn O1 H1C . . 129.5
Mn O1 H1D . . 125.6
H1C O1 H1D . . 100.1
Mn O2 H2C . . 119.3
Mn O2 H2D . . 127.6
H2C O2 H2D . . 112.8
Mn O3 H3C . . 133.5
Mn O3 H3D . . 126.1
H3C O3 H3D . . 100.0
H4C O4 H4D . . 113.3
H5C O5 H5D . . 103.6
N1 C1 N2 . . 111.9(2)
N1 C1 H1A . . 109.2
N2 C1 H1A . . 109.2
N1 C1 H1B . . 109.2
N2 C1 H1B . . 109.2
H1A C1 H1B . . 107.9
N2 C2 N3 . . 111.8(2)
N2 C2 H2A . . 109.2
N3 C2 H2A . . 109.2
N2 C2 H2B . . 109.2
N3 C2 H2B . . 109.2
H2A C2 H2B . . 107.9
N3 C3 N1 . . 111.7(2)
N3 C3 H3A . . 109.3
N1 C3 H3A . . 109.3
N3 C3 H3B . . 109.3
N1 C3 H3B . . 109.3
H3A C3 H3B . . 107.9
N2 C4 N4 . . 112.2(2)
N2 C4 H4A . . 109.2
N4 C4 H4A . . 109.2
N2 C4 H4B . . 109.2
N4 C4 H4B . . 109.2
H4A C4 H4B . . 107.9
N1 C5 N4 . . 112.2(2)
N1 C5 H5A . . 109.2
N4 C5 H5A . . 109.2
N1 C5 H5B . . 109.2
N4 C5 H5B . . 109.2
H5A C5 H5B . . 107.9
N4 C6 N3 . . 112.3(2)
N4 C6 H6A . . 109.1
N3 C6 H6A . . 109.1
N4 C6 H6B . . 109.1
N3 C6 H6B . . 109.1
H6A C6 H6B . . 107.9

loop_
_geom_bond_atom_site_label_1
_geom_bond_atom_site_label_2
_geom_bond_site_symmetry_2
_geom_bond_distance
_geom_bond_publ_flag
Mn O1 . 2.1642(17) y
Mn O1 2_666 2.1642(17) ?
Mn O2 2_666 2.1421(18) ?
Mn O2 . 2.1421(18) y
Mn O3 . 2.1707(19) y
Mn O3 2_666 2.1707(19) ?
N1 C5 . 1.464(4) ?
N1 C1 . 1.467(3) ?
N1 C3 . 1.478(3) ?
N2 C4 . 1.465(4) ?
N2 C2 . 1.470(3) ?
N2 C1 . 1.473(3) ?
N3 C3 . 1.469(3) ?
N3 C2 . 1.471(3) ?
N3 C6 . 1.475(3) ?
N4 C6 . 1.470(3) ?
N4 C5 . 1.473(4) ?
N4 C4 . 1.475(3) ?
O1 H1C . 0.9771 ?
O1 H1D . 0.8988 ?
O2 H2C . 0.8899 ?
O2 H2D . 0.8730 ?
O3 H3C . 0.8292 ?
O3 H3D . 0.8358 ?
O4 H4C . 0.9419 ?
O4 H4D . 0.8823 ?
O5 H5C . 0.9338 ?
O5 H5D . 0.8656 ?
C1 H1A . 0.9700 ?
C1 H1B . 0.9700 ?
C2 H2A . 0.9700 ?
C2 H2B . 0.9700 ?
C3 H3A . 0.9700 ?
C3 H3B . 0.9700 ?
C4 H4A . 0.9700 ?
C4 H4B . 0.9700 ?
C5 H5A . 0.9700 ?
C5 H5B . 0.9700 ?
C6 H6A . 0.9700 ?
C6 H6B . 0.9700 ?

loop_
_geom_hbond_atom_site_label_D
_geom_hbond_atom_site_label_H
_geom_hbond_atom_site_label_A
_geom_hbond_site_symmetry_A
_geom_hbond_distance_DH
_geom_hbond_distance_HA
_geom_hbond_distance_DA
_geom_hbond_angle_DHA
_geom_hbond_publ_flag
O1 H1C O5 . 0.98 1.75 2.717(4) 167 y
O1 H1D N2 1_554 0.90 1.92 2.817(3) 176 y
O2 H2C N1 1_565 0.89 1.94 2.808(4) 163 y
O2 H2D O4 . 0.87 1.83 2.700(3) 173 y
O3 H3C Cl . 0.83 2.36 3.165(3) 163 y
O3 H3D N3 . 0.84 1.97 2.800(4) 173 y
O4 H4C Cl 1_566 0.94 2.25 3.151(2) 161 y
O4 H4D N4 2_767 0.88 1.96 2.827(3) 168 y
O5 H5C Cl 1_565 0.93 2.30 3.228(3) 176 y
O5 H5D Cl 2_766 0.87 2.35 3.205(3) 170 y

loop_
_geom_torsion_atom_site_label_1
_geom_torsion_atom_site_label_2
_geom_torsion_atom_site_label_3
_geom_torsion_atom_site_label_4
_geom_torsion
C5 N1 C1 N2 58.1(3)
C3 N1 C1 N2 -59.1(3)
C4 N2 C1 N1 -58.1(3)
C2 N2 C1 N1 59.4(3)
C4 N2 C2 N3 57.9(3)
C1 N2 C2 N3 -59.4(3)
C3 N3 C2 N2 59.4(3)
C6 N3 C2 N2 -57.6(3)
C2 N3 C3 N1 -58.8(3)
C6 N3 C3 N1 58.3(3)
C5 N1 C3 N3 -58.7(3)
C1 N1 C3 N3 58.7(3)
C2 N2 C4 N4 -58.3(3)
C1 N2 C4 N4 58.4(3)
C6 N4 C4 N2 58.3(3)
C5 N4 C4 N2 -58.2(3)
C1 N1 C5 N4 -58.2(3)
C3 N1 C5 N4 58.8(3)
C6 N4 C5 N1 -58.3(3)
C4 N4 C5 N1 58.0(3)
C5 N4 C6 N3 57.9(3)
C4 N4 C6 N3 -58.5(3)
C3 N3 C6 N4 -58.3(3)
C2 N3 C6 N4 58.6(3)
